data_4320930
loop_
_publ_author_name
'Bernd F. Straub'
'Frank Rominger'
'Peter Hofmann'

_publ_contact_author_address
;
        Organisch-Chemisches Institut
        Universit\"at Heidelberg
        Im Neuenheimer Feld 270
        D-69120 Heidelberg
        Germany
;
_publ_contact_author_email ph@phindigo.oci.uni-heidelberg.de
_publ_contact_author_fax '049 6221 54-4885'
_publ_contact_author_name 'Hofmann, Peter'
_publ_contact_author_phone '049 6221 54- 8502'
_publ_section_title
;
 A Trigonal Planar \m3-Fluorido Coinage Metal Complex from a Dicationic
 (Diphosphinomethane)copper(I) Dimer: Syntheses, Structures, and Bonding
;
_journal_name_full 'Inorganic Chemistry'
_journal_page_first 2113
_journal_page_last 2119
_journal_paper_doi 10.1021/ic991173w
_journal_volume 39
_journal_year 2000
_chemical_formula_sum 'C31.5 H66 Cu1.5 F6.5 O1.5 P4'
_chemical_formula_weight 811.53
_chemical_name_systematic
;

 ?

;
_space_group_IT_number 14
_symmetry_cell_setting monoclinic
_symmetry_space_group_name_Hall '-P 2yn'
_symmetry_space_group_name_H-M 'P 1 21/n 1'
_atom_sites_solution_hydrogens geom
_atom_sites_solution_primary direct
_atom_sites_solution_secondary difmap
_audit_creation_method SHELXL-97
_cell_angle_alpha 90.00
_cell_angle_beta 90.8130(10)
_cell_angle_gamma 90.00
_cell_formula_units_Z 8
_cell_length_a 12.25340(10)
_cell_length_b 26.2696(2)
_cell_length_c 25.2484(2)
_cell_measurement_temperature 200(2)
_cell_volume 8126.44(11)
_computing_cell_refinement 'Bruker SMART'
_computing_data_collection 'Bruker SMART'
_computing_data_reduction 'Bruker SHELXTL'
_computing_molecular_graphics 'Bruker SHELXTL'
_computing_publication_material 'Bruker SHELXTL'
_computing_structure_refinement 'SHELXL-97 (Sheldrick, 1997)'
_computing_structure_solution 'SHELXS-97 (Sheldrick, 1990)'
_diffrn_ambient_temperature 200(2)
_diffrn_measured_fraction_theta_full 0.907
_diffrn_measured_fraction_theta_max 0.907
_diffrn_measurement_device_type 'CCD area detector'
_diffrn_measurement_method 'phi and omega scans'
_diffrn_radiation_monochromator graphite
_diffrn_radiation_source 'fine-focus sealed tube'
_diffrn_radiation_type MoK\a
_diffrn_radiation_wavelength 0.71073
_diffrn_reflns_av_R_equivalents 0.0533
_diffrn_reflns_av_sigmaI/netI 0.0503
_diffrn_reflns_limit_h_max 14
_diffrn_reflns_limit_h_min -14
_diffrn_reflns_limit_k_max 29
_diffrn_reflns_limit_k_min -30
_diffrn_reflns_limit_l_max 30
_diffrn_reflns_limit_l_min -30
_diffrn_reflns_number 59163
_diffrn_reflns_theta_full 25.62
_diffrn_reflns_theta_max 25.62
_diffrn_reflns_theta_min 1.55
_exptl_absorpt_coefficient_mu 1.004
_exptl_absorpt_correction_T_max 0.745252
_exptl_absorpt_correction_T_min 0.602612
_exptl_absorpt_correction_type multi-scan
_exptl_absorpt_process_details 'Blessing, Acta Cryst. (1995) A51 33-38.'
_exptl_crystal_colour colorless
_exptl_crystal_density_diffrn 1.327
_exptl_crystal_density_method 'not measured'
_exptl_crystal_description polyhedron
_exptl_crystal_F_000 3432
_exptl_crystal_size_max .40
_exptl_crystal_size_mid .30
_exptl_crystal_size_min .30
_refine_diff_density_max 1.296
_refine_diff_density_min -0.835
_refine_diff_density_rms 0.114
_refine_ls_extinction_method none
_refine_ls_goodness_of_fit_ref 1.106
_refine_ls_hydrogen_treatment mixed
_refine_ls_matrix_type full
_refine_ls_number_parameters 884
_refine_ls_number_reflns 13888
_refine_ls_number_restraints 96
_refine_ls_restrained_S_all 1.105
_refine_ls_R_factor_all 0.1069
_refine_ls_R_factor_gt 0.0725
_refine_ls_shift/su_max 0.449
_refine_ls_shift/su_mean 0.027
_refine_ls_structure_factor_coef Fsqd
_refine_ls_weighting_details 'calc w=1/[\s^2^(Fo^2^)+(0.0849P)^2^+36.3113P] where P=(Fo^2^+2Fc^2^)/3'
_refine_ls_weighting_scheme calc
_refine_ls_wR_factor_gt 0.1863
_refine_ls_wR_factor_ref 0.2087
_reflns_number_gt 9895
_reflns_number_total 13888
_reflns_threshold_expression >2sigma(I)
_cod_data_source_file ic991173w_2.cif
_cod_data_source_block '[2](PF6)2'
_cod_depositor_comments
;
The following automatic conversions were performed:

'_symmetry_cell_setting' value 'Monoclinic' changed to 'monoclinic'
according to the built-in table from CIF Core dictionary named
'cif_core.dic' version 2.4.1 from 2010-06-29.

Automatic conversion script
Id: cif_fix_values 1646 2011-03-28 12:23:43Z adriana 
;
_cod_original_formula_sum 'C31.50 H66 Cu1.50 F6.50 O1.50 P4'
_cod_database_code 4320930

loop_
_symmetry_equiv_pos_as_xyz
'x, y, z'
'-x+1/2, y+1/2, -z+1/2'
'-x, -y, -z'
'x-1/2, -y-1/2, z-1/2'

loop_
_atom_site_label
_atom_site_type_symbol
_atom_site_fract_x
_atom_site_fract_y
_atom_site_fract_z
_atom_site_U_iso_or_equiv
_atom_site_adp_type
_atom_site_occupancy
_atom_site_symmetry_multiplicity
_atom_site_calc_flag
_atom_site_refinement_flags
_atom_site_disorder_assembly
_atom_site_disorder_group
Cu1 Cu 0.00090(6) 0.20866(3) 0.89306(3) 0.0221(2) Uani 0.9226(16) 1 d PD A 1
Cu2 Cu -0.13944(6) 0.33171(3) 0.93498(3) 0.0237(2) Uani 0.9226(16) 1 d PD A 1
Cu3 Cu -0.27043(6) 0.20143(3) 0.96661(3) 0.0255(2) Uani 0.9226(16) 1 d PD A 1
P1 P -0.26502(14) 0.12189(6) 0.92971(7) 0.0236(4) Uani 0.9226(16) 1 d PD A 1
P2 P 0.00281(18) 0.12632(7) 0.92226(8) 0.0245(4) Uani 0.9226(16) 1 d PD A 1
P3 P 0.08494(12) 0.26590(6) 0.83899(6) 0.0197(3) Uani 0.9226(16) 1 d PD A 1
P4 P 0.03070(18) 0.36214(7) 0.91784(10) 0.0208(5) Uani 0.9226(16) 1 d PD A 1
P5 P -0.31322(13) 0.35561(6) 0.95390(6) 0.0240(4) Uani 0.9226(16) 1 d PD A 1
P6 P -0.35804(15) 0.25255(10) 1.02544(7) 0.0239(4) Uani 0.9226(16) 1 d PD A 1
F1 F -0.1349(2) 0.24757(12) 0.93131(12) 0.0261(7) Uani 1 1 d . A 1
C10 C -0.1293(5) 0.0910(2) 0.9239(2) 0.0319(14) Uani 1 1 d . A 1
H10A H -0.1326 0.0703 0.8911 0.038 Uiso 1 1 calc R A 1
H10B H -0.1231 0.0667 0.9537 0.038 Uiso 1 1 calc R A 1
C11 C -0.3171(5) 0.1267(2) 0.8591(3) 0.0336(14) Uani 1 1 d . A 1
C12 C -0.3262(6) 0.0767(3) 0.8292(3) 0.0506(19) Uani 1 1 d . A 1
H12A H -0.3863 0.0566 0.8435 0.076 Uiso 1 1 calc R A 1
H12B H -0.2578 0.0577 0.8331 0.076 Uiso 1 1 calc R A 1
H12C H -0.3404 0.0836 0.7916 0.076 Uiso 1 1 calc R A 1
C13 C -0.2334(5) 0.1612(3) 0.8323(2) 0.0393(16) Uani 1 1 d . A 1
H13A H -0.1635 0.1433 0.8300 0.059 Uiso 1 1 calc R A 1
H13B H -0.2237 0.1924 0.8532 0.059 Uiso 1 1 calc R A 1
H13C H -0.2596 0.1700 0.7966 0.059 Uiso 1 1 calc R A 1
C14 C -0.4280(6) 0.1537(3) 0.8588(3) 0.0467(17) Uani 1 1 d . A 1
H14A H -0.4498 0.1616 0.8222 0.070 Uiso 1 1 calc R A 1
H14B H -0.4223 0.1854 0.8791 0.070 Uiso 1 1 calc R A 1
H14C H -0.4827 0.1315 0.8747 0.070 Uiso 1 1 calc R A 1
C15 C -0.3389(5) 0.0696(2) 0.9673(3) 0.0371(15) Uani 1 1 d . A 1
C16 C -0.2954(7) 0.0721(3) 1.0246(3) 0.055(2) Uani 1 1 d . A 1
H16A H -0.3374 0.0487 1.0467 0.082 Uiso 1 1 calc R A 1
H16B H -0.3029 0.1068 1.0381 0.082 Uiso 1 1 calc R A 1
H16C H -0.2183 0.0622 1.0256 0.082 Uiso 1 1 calc R A 1
C17 C -0.3214(6) 0.0161(3) 0.9450(3) 0.055(2) Uani 1 1 d . A 1
H17A H -0.2430 0.0093 0.9426 0.082 Uiso 1 1 calc R A 1
H17B H -0.3551 0.0137 0.9096 0.082 Uiso 1 1 calc R A 1
H17C H -0.3548 -0.0090 0.9685 0.082 Uiso 1 1 calc R A 1
C18 C -0.4631(6) 0.0807(3) 0.9656(3) 0.056(2) Uani 1 1 d . A 1
H18A H -0.4931 0.0714 0.9307 0.084 Uiso 1 1 calc R A 1
H18B H -0.4755 0.1170 0.9719 0.084 Uiso 1 1 calc R A 1
H18C H -0.4993 0.0607 0.9930 0.084 Uiso 1 1 calc R A 1
C21 C 0.0845(5) 0.0789(2) 0.8818(3) 0.0392(16) Uani 1 1 d . A 1
C22 C 0.0453(6) 0.0842(3) 0.8253(3) 0.0493(18) Uani 1 1 d . A 1
H22A H 0.0931 0.0646 0.8020 0.074 Uiso 1 1 calc R A 1
H22B H 0.0469 0.1202 0.8150 0.074 Uiso 1 1 calc R A 1
H22C H -0.0295 0.0713 0.8219 0.074 Uiso 1 1 calc R A 1
C23 C 0.2079(6) 0.0938(3) 0.8858(3) 0.052(2) Uani 1 1 d . A 1
H23A H 0.2490 0.0746 0.8594 0.078 Uiso 1 1 calc R A 1
H23B H 0.2362 0.0858 0.9214 0.078 Uiso 1 1 calc R A 1
H23C H 0.2159 0.1303 0.8791 0.078 Uiso 1 1 calc R A 1
C24 C 0.0732(6) 0.0233(2) 0.8988(3) 0.053(2) Uani 1 1 d . A 1
H24A H -0.0034 0.0130 0.8958 0.079 Uiso 1 1 calc R A 1
H24B H 0.0982 0.0196 0.9357 0.079 Uiso 1 1 calc R A 1
H24C H 0.1177 0.0018 0.8760 0.079 Uiso 1 1 calc R A 1
C25 C 0.0516(5) 0.1270(3) 0.9933(3) 0.0404(16) Uani 1 1 d . A 1
C26 C 0.0652(6) 0.0755(3) 1.0198(3) 0.058(2) Uani 1 1 d . A 1
H26A H 0.0782 0.0804 1.0579 0.086 Uiso 1 1 calc R A 1
H26B H 0.1273 0.0577 1.0045 0.086 Uiso 1 1 calc R A 1
H26C H -0.0013 0.0554 1.0143 0.086 Uiso 1 1 calc R A 1
C27 C -0.0362(6) 0.1577(3) 1.0223(3) 0.0444(17) Uani 1 1 d . A 1
H27A H -0.1054 0.1390 1.0210 0.067 Uiso 1 1 calc R A 1
H27B H -0.0455 0.1909 1.0051 0.067 Uiso 1 1 calc R A 1
H27C H -0.0135 0.1627 1.0593 0.067 Uiso 1 1 calc R A 1
C28 C 0.1584(6) 0.1570(3) 0.9977(3) 0.0499(18) Uani 1 1 d . A 1
H28A H 0.1760 0.1632 1.0351 0.075 Uiso 1 1 calc R A 1
H28B H 0.1502 0.1896 0.9792 0.075 Uiso 1 1 calc R A 1
H28C H 0.2173 0.1374 0.9816 0.075 Uiso 1 1 calc R A 1
C30 C 0.1092(5) 0.3313(2) 0.8642(2) 0.0300(13) Uani 1 1 d . A 1
H30A H 0.1027 0.3541 0.8331 0.036 Uiso 1 1 calc R A 1
H30B H 0.1867 0.3325 0.8757 0.036 Uiso 1 1 calc R A 1
C31 C 0.2295(5) 0.2506(2) 0.8179(2) 0.0289(13) Uani 1 1 d . A 1
C32 C 0.2849(5) 0.2929(3) 0.7858(3) 0.0446(17) Uani 1 1 d . A 1
H32A H 0.2888 0.3240 0.8071 0.067 Uiso 1 1 calc R A 1
H32B H 0.2423 0.2994 0.7534 0.067 Uiso 1 1 calc R A 1
H32C H 0.3587 0.2821 0.7765 0.067 Uiso 1 1 calc R A 1
C33 C 0.2954(5) 0.2415(3) 0.8684(3) 0.0369(15) Uani 1 1 d . A 1
H33A H 0.3691 0.2303 0.8594 0.055 Uiso 1 1 calc R A 1
H33B H 0.2598 0.2152 0.8896 0.055 Uiso 1 1 calc R A 1
H33C H 0.2998 0.2731 0.8889 0.055 Uiso 1 1 calc R A 1
C34 C 0.2310(6) 0.2019(3) 0.7838(3) 0.0502(19) Uani 1 1 d . A 1
H34A H 0.3064 0.1903 0.7799 0.075 Uiso 1 1 calc R A 1
H34B H 0.1992 0.2092 0.7488 0.075 Uiso 1 1 calc R A 1
H34C H 0.1882 0.1753 0.8011 0.075 Uiso 1 1 calc R A 1
C35 C -0.0089(5) 0.2757(2) 0.7798(2) 0.0306(14) Uani 1 1 d . A 1
C36 C 0.0325(6) 0.3107(3) 0.7365(3) 0.0421(16) Uani 1 1 d . A 1
H36A H 0.0896 0.2933 0.7167 0.063 Uiso 1 1 calc R A 1
H36B H 0.0626 0.3417 0.7526 0.063 Uiso 1 1 calc R A 1
H36C H -0.0279 0.3196 0.7125 0.063 Uiso 1 1 calc R A 1
C37 C -0.0370(5) 0.2234(2) 0.7557(3) 0.0396(16) Uani 1 1 d . A 1
H37A H -0.1002 0.2268 0.7317 0.059 Uiso 1 1 calc R A 1
H37B H -0.0544 0.1995 0.7842 0.059 Uiso 1 1 calc R A 1
H37C H 0.0256 0.2107 0.7360 0.059 Uiso 1 1 calc R A 1
C38 C -0.1129(5) 0.2978(3) 0.8034(3) 0.0378(15) Uani 1 1 d . A 1
H38A H -0.0977 0.3318 0.8176 0.057 Uiso 1 1 calc R A 1
H38B H -0.1379 0.2756 0.8320 0.057 Uiso 1 1 calc R A 1
H38C H -0.1697 0.3001 0.7758 0.057 Uiso 1 1 calc R A 1
C41 C 0.0449(5) 0.4304(2) 0.8953(3) 0.0364(15) Uani 1 1 d . A 1
C42 C 0.1584(6) 0.4456(3) 0.8751(3) 0.0521(19) Uani 1 1 d . A 1
H42A H 0.1730 0.4275 0.8420 0.078 Uiso 1 1 calc R A 1
H42B H 0.2141 0.4366 0.9017 0.078 Uiso 1 1 calc R A 1
H42C H 0.1604 0.4824 0.8687 0.078 Uiso 1 1 calc R A 1
C43 C 0.0156(7) 0.4669(3) 0.9409(3) 0.052(2) Uani 1 1 d . A 1
H43A H 0.0060 0.5014 0.9269 0.078 Uiso 1 1 calc R A 1
H43B H 0.0746 0.4668 0.9675 0.078 Uiso 1 1 calc R A 1
H43C H -0.0523 0.4556 0.9572 0.078 Uiso 1 1 calc R A 1
C44 C -0.0372(6) 0.4379(2) 0.8498(3) 0.0435(17) Uani 1 1 d . A 1
H44A H -0.0405 0.4740 0.8402 0.065 Uiso 1 1 calc R A 1
H44B H -0.1095 0.4265 0.8609 0.065 Uiso 1 1 calc R A 1
H44C H -0.0144 0.4180 0.8191 0.065 Uiso 1 1 calc R A 1
C45 C 0.1136(5) 0.3499(3) 0.9799(2) 0.0353(15) Uani 1 1 d . A 1
C46 C 0.2312(5) 0.3708(3) 0.9801(3) 0.0486(18) Uani 1 1 d . A 1
H46A H 0.2293 0.4081 0.9820 0.073 Uiso 1 1 calc R A 1
H46B H 0.2675 0.3603 0.9475 0.073 Uiso 1 1 calc R A 1
H46C H 0.2714 0.3573 1.0108 0.073 Uiso 1 1 calc R A 1
C47 C 0.0549(6) 0.3712(3) 1.0278(3) 0.0440(17) Uani 1 1 d . A 1
H47A H 0.0904 0.3588 1.0603 0.066 Uiso 1 1 calc R A 1
H47B H -0.0215 0.3601 1.0269 0.066 Uiso 1 1 calc R A 1
H47C H 0.0579 0.4085 1.0270 0.066 Uiso 1 1 calc R A 1
C48 C 0.1193(5) 0.2919(2) 0.9858(3) 0.0392(15) Uani 1 1 d . A 1
H48A H 0.1628 0.2776 0.9571 0.059 Uiso 1 1 calc R A 1
H48B H 0.0454 0.2777 0.9841 0.059 Uiso 1 1 calc R A 1
H48C H 0.1534 0.2833 1.0200 0.059 Uiso 1 1 calc R A 1
C50 C -0.3891(5) 0.3192(2) 1.0047(2) 0.0337(14) Uani 1 1 d . A 1
H50A H -0.4664 0.3192 0.9927 0.040 Uiso 1 1 calc R A 1
H50B H -0.3858 0.3399 1.0374 0.040 Uiso 1 1 calc R A 1
C51 C -0.3329(5) 0.4219(2) 0.9816(3) 0.0379(15) Uani 1 1 d . A 1
C52 C -0.3089(7) 0.4629(3) 0.9394(3) 0.057(2) Uani 1 1 d . A 1
H52A H -0.3024 0.4962 0.9565 0.086 Uiso 1 1 calc R A 1
H52B H -0.3686 0.4637 0.9132 0.086 Uiso 1 1 calc R A 1
H52C H -0.2404 0.4546 0.9217 0.086 Uiso 1 1 calc R A 1
C53 C -0.4500(6) 0.4321(3) 1.0016(4) 0.062(2) Uani 1 1 d . A 1
H53A H -0.4657 0.4091 1.0311 0.093 Uiso 1 1 calc R A 1
H53B H -0.5027 0.4263 0.9727 0.093 Uiso 1 1 calc R A 1
H53C H -0.4555 0.4675 1.0137 0.093 Uiso 1 1 calc R A 1
C54 C -0.2545(6) 0.4267(3) 1.0278(3) 0.0524(19) Uani 1 1 d . A 1
H54A H -0.1803 0.4191 1.0161 0.079 Uiso 1 1 calc R A 1
H54B H -0.2750 0.4026 1.0556 0.079 Uiso 1 1 calc R A 1
H54C H -0.2570 0.4615 1.0418 0.079 Uiso 1 1 calc R A 1
C55 C -0.3965(5) 0.3458(2) 0.8915(3) 0.0348(15) Uani 1 1 d . A 1
C56 C -0.5154(5) 0.3634(3) 0.8940(3) 0.0489(18) Uani 1 1 d . A 1
H56A H -0.5180 0.4007 0.8950 0.073 Uiso 1 1 calc R A 1
H56B H -0.5490 0.3497 0.9260 0.073 Uiso 1 1 calc R A 1
H56C H -0.5555 0.3511 0.8627 0.073 Uiso 1 1 calc R A 1
C57 C -0.3395(6) 0.3723(3) 0.8459(3) 0.0431(16) Uani 1 1 d . A 1
H57A H -0.3759 0.3632 0.8124 0.065 Uiso 1 1 calc R A 1
H57B H -0.2630 0.3615 0.8450 0.065 Uiso 1 1 calc R A 1
H57C H -0.3430 0.4092 0.8509 0.065 Uiso 1 1 calc R A 1
C58 C -0.3924(5) 0.2878(2) 0.8815(3) 0.0376(15) Uani 1 1 d . A 1
H58A H -0.4213 0.2804 0.8459 0.056 Uiso 1 1 calc R A 1
H58B H -0.4367 0.2703 0.9079 0.056 Uiso 1 1 calc R A 1
H58C H -0.3167 0.2760 0.8843 0.056 Uiso 1 1 calc R A 1
C61 C -0.2660(5) 0.2599(3) 1.0856(2) 0.0409(16) Uani 1 1 d . A 1
C62 C -0.2354(6) 0.2076(3) 1.1069(3) 0.0507(19) Uani 1 1 d . A 1
H62A H -0.1749 0.2109 1.1325 0.076 Uiso 1 1 calc R A 1
H62B H -0.2130 0.1857 1.0775 0.076 Uiso 1 1 calc R A 1
H62C H -0.2985 0.1924 1.1243 0.076 Uiso 1 1 calc R A 1
C63 C -0.1641(5) 0.2868(3) 1.0642(3) 0.0439(17) Uani 1 1 d . A 1
H63A H -0.1062 0.2865 1.0914 0.066 Uiso 1 1 calc R A 1
H63B H -0.1823 0.3221 1.0550 0.066 Uiso 1 1 calc R A 1
H63C H -0.1388 0.2689 1.0326 0.066 Uiso 1 1 calc R A 1
C64 C -0.3123(7) 0.2924(3) 1.1302(3) 0.056(2) Uani 1 1 d . A 1
H64A H -0.3734 0.2745 1.1465 0.084 Uiso 1 1 calc R A 1
H64B H -0.3380 0.3250 1.1158 0.084 Uiso 1 1 calc R A 1
H64C H -0.2552 0.2987 1.1570 0.084 Uiso 1 1 calc R A 1
C65 C -0.5009(5) 0.2331(3) 1.0447(3) 0.0373(15) Uani 1 1 d . A 1
C66 C -0.5644(6) 0.2707(3) 1.0788(3) 0.060(2) Uani 1 1 d . A 1
H66A H -0.5700 0.3035 1.0604 0.089 Uiso 1 1 calc R A 1
H66B H -0.5260 0.2754 1.1128 0.089 Uiso 1 1 calc R A 1
H66C H -0.6377 0.2574 1.0851 0.089 Uiso 1 1 calc R A 1
C67 C -0.4956(6) 0.1812(3) 1.0742(3) 0.0520(19) Uani 1 1 d . A 1
H67A H -0.4681 0.1866 1.1104 0.078 Uiso 1 1 calc R A 1
H67B H -0.4467 0.1581 1.0555 0.078 Uiso 1 1 calc R A 1
H67C H -0.5689 0.1663 1.0754 0.078 Uiso 1 1 calc R A 1
C68 C -0.5643(6) 0.2252(3) 0.9925(3) 0.0502(19) Uani 1 1 d . A 1
H68A H -0.6341 0.2085 0.9998 0.075 Uiso 1 1 calc R A 1
H68B H -0.5215 0.2037 0.9688 0.075 Uiso 1 1 calc R A 1
H68C H -0.5780 0.2582 0.9757 0.075 Uiso 1 1 calc R A 1
P7 P 0.1122(2) 0.46207(10) 0.68407(9) 0.0645(6) Uani 1 1 d . B 1
F71 F 0.0744(7) 0.4931(4) 0.6356(3) 0.164(4) Uani 1 1 d . B 1
F72 F 0.1546(7) 0.4297(3) 0.7339(3) 0.140(3) Uani 1 1 d . B 1
F73 F 0.0191(9) 0.4790(6) 0.7167(4) 0.251(7) Uani 1 1 d . B 1
F74 F 0.0534(12) 0.4165(4) 0.6643(5) 0.239(7) Uani 1 1 d . B 1
F75 F 0.1959(11) 0.5002(4) 0.7035(4) 0.229(6) Uani 1 1 d . B 1
F76 F 0.2079(7) 0.4455(5) 0.6507(3) 0.198(5) Uani 1 1 d . B 1
P8 P -0.39047(19) 0.25572(9) 0.68449(8) 0.0602(6) Uani 1 1 d . C 1
F81 F -0.4261(8) 0.2986(4) 0.6464(4) 0.188(5) Uani 1 1 d . C 1
F82 F -0.5140(6) 0.2433(4) 0.6914(3) 0.149(3) Uani 1 1 d . C 1
F83 F -0.2676(5) 0.2690(3) 0.6769(3) 0.140(3) Uani 1 1 d . C 1
F84 F -0.3889(9) 0.2936(5) 0.7301(4) 0.221(6) Uani 1 1 d . C 1
F85 F -0.3556(8) 0.2135(4) 0.7216(5) 0.211(6) Uani 1 1 d . C 1
F86 F -0.3935(9) 0.2193(4) 0.6375(4) 0.202(5) Uani 1 1 d . C 1
O100 O -0.1569(5) -0.0332(3) 0.8448(3) 0.087(2) Uani 1 1 d D D 1
C100 C -0.2535(11) -0.0603(6) 0.7693(4) 0.131(5) Uani 1 1 d D D 1
H10C H -0.2099 -0.0342 0.7517 0.196 Uiso 1 1 calc R D 1
H10D H -0.3312 -0.0518 0.7657 0.196 Uiso 1 1 calc R D 1
H10E H -0.2400 -0.0934 0.7527 0.196 Uiso 1 1 calc R D 1
C101 C -0.2224(6) -0.0627(3) 0.8263(3) 0.062(2) Uani 1 1 d D D 1
C102 C -0.2811(8) -0.1010(4) 0.8601(5) 0.094(4) Uani 1 1 d D D 1
H10F H -0.2540 -0.0986 0.8967 0.142 Uiso 1 1 calc R D 1
H10G H -0.2678 -0.1353 0.8465 0.142 Uiso 1 1 calc R D 1
H10H H -0.3596 -0.0939 0.8590 0.142 Uiso 1 1 calc R D 1
O110 O 0.0918(8) 0.5787(3) 0.8682(3) 0.120(3) Uani 1 1 d D E 1
C110 C 0.2402(9) 0.5779(5) 0.8079(5) 0.120(5) Uani 1 1 d D E 1
H11A H 0.2819 0.5646 0.8383 0.179 Uiso 1 1 calc R E 1
H11B H 0.2727 0.6100 0.7962 0.179 Uiso 1 1 calc R E 1
H11C H 0.2416 0.5531 0.7789 0.179 Uiso 1 1 calc R E 1
C111 C 0.1228(9) 0.5872(3) 0.8240(4) 0.090(4) Uani 1 1 d D E 1
C112 C 0.0504(10) 0.6072(5) 0.7822(5) 0.116(4) Uani 1 1 d D E 1
H11D H -0.0229 0.6122 0.7964 0.173 Uiso 1 1 calc R E 1
H11E H 0.0470 0.5829 0.7528 0.173 Uiso 1 1 calc R E 1
H11F H 0.0788 0.6398 0.7696 0.173 Uiso 1 1 calc R E 1
O120 O -0.3833(16) 0.5982(5) 0.9005(5) 0.280(10) Uani 1 1 d D F 1
C120 C -0.4288(18) 0.5947(10) 0.8113(8) 0.299(16) Uani 1 1 d D F 1
H12D H -0.4992 0.6078 0.8233 0.449 Uiso 1 1 calc R F 1
H12E H -0.4385 0.5603 0.7970 0.449 Uiso 1 1 calc R F 1
H12F H -0.4004 0.6170 0.7836 0.449 Uiso 1 1 calc R F 1
C121 C -0.3502(14) 0.5932(5) 0.8567(5) 0.133(6) Uani 1 1 d D F 1
C122 C -0.2377(14) 0.5757(9) 0.8451(8) 0.246(12) Uani 1 1 d D F 1
H12G H -0.1943 0.5748 0.8779 0.368 Uiso 1 1 calc R F 1
H12H H -0.2039 0.5993 0.8201 0.368 Uiso 1 1 calc R F 1
H12I H -0.2407 0.5416 0.8295 0.368 Uiso 1 1 calc R F 1
Cu1B Cu 0.0081(7) 0.2858(3) 0.8961(3) 0.022(2) Uani 0.0774(16) 1 d PDU A 2
Cu2B Cu -0.2641(6) 0.2884(3) 0.9709(3) 0.022(2) Uani 0.0774(16) 1 d PDU A 2
Cu3B Cu -0.1348(7) 0.1607(3) 0.9313(3) 0.022(2) Uani 0.0774(16) 1 d PDU A 2
P1B P 0.0345(14) 0.1320(8) 0.9111(10) 0.019(7) Uiso 0.0774(16) 1 d PDU A 2
P2B P 0.0894(13) 0.2314(6) 0.8391(6) 0.015(4) Uiso 0.0774(16) 1 d PDU A 2
P3B P 0.009(2) 0.3653(7) 0.9317(11) 0.025(9) Uiso 0.0774(16) 1 d PDU A 2
P4B P -0.2560(16) 0.3689(5) 0.9383(8) 0.026(4) Uiso 0.0774(16) 1 d PDU A 2
P5B P -0.349(3) 0.2331(9) 1.0253(11) 0.035(10) Uiso 0.0774(16) 1 d PDU A 2
P6B P -0.3059(19) 0.1365(8) 0.9481(9) 0.026(5) Uiso 0.0774(16) 1 d PU A 2
C130 C -0.4293(13) 0.5950(6) 1.2883(7) 0.144(6) Uiso 1 1 d . . .
C131 C -0.4396(14) 0.5636(7) 1.2421(7) 0.143(6) Uiso 1 1 d . . .
C132 C -0.4590(15) 0.5338(8) 1.2042(8) 0.168(7) Uiso 1 1 d . . .

loop_
_atom_site_aniso_label
_atom_site_aniso_U_11
_atom_site_aniso_U_22
_atom_site_aniso_U_33
_atom_site_aniso_U_23
_atom_site_aniso_U_13
_atom_site_aniso_U_12
Cu1 0.0232(4) 0.0210(4) 0.0220(4) 0.0033(3) 0.0005(3) -0.0009(3)
Cu2 0.0180(4) 0.0281(4) 0.0252(4) -0.0013(3) 0.0017(3) -0.0007(3)
Cu3 0.0242(4) 0.0287(4) 0.0237(4) 0.0010(3) -0.0004(3) 0.0014(3)
P1 0.0210(8) 0.0213(8) 0.0285(9) 0.0045(7) 0.0014(7) -0.0021(7)
P2 0.0216(10) 0.0210(9) 0.0310(11) 0.0062(7) 0.0021(9) 0.0015(8)
P3 0.0198(8) 0.0194(8) 0.0199(8) -0.0014(6) 0.0040(6) -0.0003(6)
P4 0.0187(10) 0.0201(10) 0.0238(11) -0.0040(7) 0.0038(9) -0.0022(7)
P5 0.0204(8) 0.0225(8) 0.0291(9) -0.0008(7) 0.0040(7) 0.0036(7)
P6 0.0187(10) 0.0320(13) 0.0212(10) 0.0008(8) 0.0041(6) -0.0012(9)
F1 0.0230(16) 0.0287(18) 0.0268(17) 0.0004(13) 0.0054(13) 0.0019(14)
C10 0.026(3) 0.035(3) 0.036(3) 0.008(3) -0.002(3) 0.000(3)
C11 0.031(3) 0.024(3) 0.046(4) 0.002(3) 0.001(3) 0.000(3)
C12 0.052(5) 0.044(4) 0.056(5) -0.011(3) -0.009(4) -0.004(3)
C13 0.040(4) 0.046(4) 0.032(3) 0.003(3) 0.000(3) 0.000(3)
C14 0.038(4) 0.046(4) 0.056(5) -0.002(3) 0.000(3) -0.001(3)
C15 0.034(4) 0.029(3) 0.049(4) 0.008(3) 0.007(3) -0.005(3)
C16 0.059(5) 0.051(5) 0.054(5) 0.022(4) 0.011(4) -0.012(4)
C17 0.055(5) 0.031(4) 0.078(6) 0.012(4) 0.009(4) -0.012(3)
C18 0.038(4) 0.056(5) 0.074(6) 0.000(4) 0.018(4) -0.014(4)
C21 0.039(4) 0.026(3) 0.052(4) -0.003(3) 0.008(3) 0.010(3)
C22 0.047(4) 0.044(4) 0.057(5) -0.010(3) 0.017(4) 0.007(3)
C23 0.037(4) 0.042(4) 0.078(6) 0.000(4) 0.013(4) 0.008(3)
C24 0.048(4) 0.024(4) 0.087(6) 0.001(4) 0.009(4) 0.008(3)
C25 0.035(4) 0.038(4) 0.048(4) 0.010(3) -0.010(3) -0.001(3)
C26 0.052(5) 0.058(5) 0.062(5) 0.027(4) -0.019(4) -0.006(4)
C27 0.041(4) 0.062(5) 0.030(4) 0.006(3) -0.004(3) -0.002(3)
C28 0.040(4) 0.050(4) 0.060(5) 0.009(4) -0.007(3) -0.002(3)
C30 0.035(3) 0.029(3) 0.026(3) -0.003(2) 0.005(3) 0.000(3)
C31 0.028(3) 0.028(3) 0.030(3) -0.004(2) 0.006(3) -0.001(3)
C32 0.034(4) 0.059(5) 0.041(4) 0.004(3) 0.014(3) 0.000(3)
C33 0.020(3) 0.048(4) 0.043(4) -0.004(3) 0.003(3) 0.005(3)
C34 0.052(5) 0.052(5) 0.047(4) -0.018(4) 0.010(3) 0.006(4)
C35 0.035(3) 0.029(3) 0.028(3) -0.002(2) -0.001(3) -0.002(3)
C36 0.050(4) 0.044(4) 0.032(4) 0.009(3) -0.001(3) -0.004(3)
C37 0.040(4) 0.040(4) 0.039(4) -0.008(3) 0.003(3) -0.006(3)
C38 0.038(4) 0.039(4) 0.036(4) 0.000(3) -0.003(3) -0.001(3)
C41 0.041(4) 0.025(3) 0.043(4) -0.004(3) 0.008(3) -0.008(3)
C42 0.054(5) 0.041(4) 0.062(5) -0.007(4) 0.014(4) -0.021(4)
C43 0.066(5) 0.027(4) 0.064(5) -0.013(3) 0.011(4) -0.004(3)
C44 0.052(4) 0.029(4) 0.050(4) 0.004(3) 0.003(3) -0.002(3)
C45 0.033(4) 0.045(4) 0.028(3) -0.006(3) -0.002(3) -0.009(3)
C46 0.034(4) 0.066(5) 0.046(4) -0.010(4) -0.002(3) -0.009(4)
C47 0.040(4) 0.056(4) 0.036(4) 0.000(3) 0.001(3) 0.002(3)
C48 0.038(4) 0.045(4) 0.034(4) 0.003(3) -0.005(3) 0.003(3)
C50 0.032(3) 0.039(4) 0.031(3) -0.002(3) 0.006(3) 0.003(3)
C51 0.037(4) 0.025(3) 0.052(4) -0.007(3) 0.011(3) 0.003(3)
C52 0.053(5) 0.037(4) 0.082(6) 0.004(4) 0.003(4) -0.004(4)
C53 0.052(5) 0.041(4) 0.094(7) -0.002(4) 0.021(5) 0.009(4)
C54 0.060(5) 0.040(4) 0.057(5) -0.022(4) -0.002(4) 0.003(4)
C55 0.025(3) 0.036(4) 0.044(4) 0.008(3) 0.004(3) 0.002(3)
C56 0.028(4) 0.062(5) 0.056(5) 0.010(4) -0.001(3) 0.005(3)
C57 0.039(4) 0.041(4) 0.049(4) 0.004(3) 0.008(3) 0.000(3)
C58 0.037(4) 0.039(4) 0.036(4) 0.000(3) -0.002(3) -0.007(3)
C61 0.036(4) 0.059(5) 0.027(3) 0.002(3) 0.005(3) -0.003(3)
C62 0.044(4) 0.063(5) 0.046(4) 0.011(4) -0.002(3) -0.003(4)
C63 0.033(4) 0.062(5) 0.037(4) 0.004(3) -0.006(3) -0.009(3)
C64 0.067(5) 0.072(5) 0.029(4) -0.004(4) 0.007(3) -0.002(4)
C65 0.021(3) 0.052(4) 0.039(4) 0.004(3) 0.006(3) -0.001(3)
C66 0.043(4) 0.077(6) 0.060(5) -0.003(4) 0.022(4) 0.006(4)
C67 0.048(5) 0.057(5) 0.051(4) 0.018(4) 0.004(4) -0.016(4)
C68 0.031(4) 0.069(5) 0.050(4) 0.006(4) 0.004(3) -0.008(4)
P7 0.0652(15) 0.0661(15) 0.0627(14) 0.0044(11) 0.0131(12) -0.0134(12)
F71 0.179(8) 0.196(9) 0.119(6) 0.071(6) 0.011(5) 0.085(7)
F72 0.149(7) 0.178(8) 0.093(5) 0.055(5) -0.007(4) -0.022(6)
F73 0.188(10) 0.41(2) 0.156(9) 0.052(10) 0.094(8) 0.166(12)
F74 0.332(16) 0.162(9) 0.220(11) 0.018(8) -0.076(11) -0.156(10)
F75 0.351(16) 0.188(10) 0.147(8) 0.020(7) -0.025(9) -0.167(11)
F76 0.116(7) 0.380(16) 0.099(6) -0.013(8) 0.014(5) 0.066(8)
P8 0.0556(13) 0.0789(16) 0.0454(12) -0.0018(11) -0.0225(10) 0.0032(11)
F81 0.166(8) 0.189(9) 0.205(9) 0.109(8) -0.097(7) -0.032(7)
F82 0.074(5) 0.232(10) 0.140(7) 0.042(6) -0.003(4) -0.005(5)
F83 0.065(4) 0.190(8) 0.163(7) 0.018(6) -0.018(4) -0.013(5)
F84 0.217(11) 0.285(14) 0.160(9) -0.146(9) -0.031(8) 0.008(9)
F85 0.183(9) 0.200(10) 0.247(11) 0.146(9) -0.113(8) -0.044(8)
F86 0.205(10) 0.232(11) 0.168(9) -0.128(8) -0.058(7) 0.051(8)
O100 0.074(4) 0.079(5) 0.107(5) -0.022(4) -0.012(4) -0.017(4)
C100 0.118(10) 0.213(16) 0.061(7) -0.031(8) 0.015(7) -0.016(10)
C101 0.047(5) 0.063(5) 0.075(6) -0.019(5) -0.003(4) 0.004(4)
C102 0.077(7) 0.064(6) 0.141(10) 0.018(6) -0.031(7) -0.012(5)
O110 0.166(9) 0.122(7) 0.074(5) 0.024(5) 0.027(5) 0.029(6)
C110 0.119(11) 0.105(10) 0.136(11) -0.023(8) 0.048(9) -0.020(8)
C111 0.164(12) 0.049(5) 0.058(6) 0.006(4) 0.000(7) -0.020(6)
C112 0.106(10) 0.128(11) 0.112(10) 0.024(8) -0.023(8) 0.017(8)
O120 0.48(3) 0.178(13) 0.183(13) -0.039(10) 0.199(17) -0.063(15)
C120 0.30(3) 0.33(3) 0.26(3) 0.09(3) -0.14(2) 0.09(3)
C121 0.216(19) 0.082(9) 0.101(10) 0.002(7) 0.079(12) 0.012(10)
C122 0.24(3) 0.34(3) 0.162(19) 0.00(2) 0.049(18) -0.11(2)
Cu1B 0.024(5) 0.009(4) 0.033(5) 0.001(3) -0.012(4) 0.002(3)
Cu2B 0.014(4) 0.025(5) 0.026(5) -0.005(4) -0.009(3) 0.004(3)
Cu3B 0.020(4) 0.023(5) 0.025(5) 0.010(4) 0.000(3) 0.001(4)

loop_
_atom_type_symbol
_atom_type_description
_atom_type_scat_dispersion_real
_atom_type_scat_dispersion_imag
_atom_type_scat_source
C C 0.0033 0.0016 'International Tables Vol C Tables 4.2.6.8 and 6.1.1.4'
H H 0.0000 0.0000 'International Tables Vol C Tables 4.2.6.8 and 6.1.1.4'
F F 0.0171 0.0103 'International Tables Vol C Tables 4.2.6.8 and 6.1.1.4'
P P 0.1023 0.0942 'International Tables Vol C Tables 4.2.6.8 and 6.1.1.4'
Cu Cu 0.3201 1.2651 'International Tables Vol C Tables 4.2.6.8 and 6.1.1.4'
O O 0.0106 0.0060 'International Tables Vol C Tables 4.2.6.8 and 6.1.1.4'

loop_
_geom_angle_atom_site_label_1
_geom_angle_atom_site_label_2
_geom_angle_atom_site_label_3
_geom_angle
_geom_angle_site_symmetry_1
_geom_angle_site_symmetry_3
_geom_angle_publ_flag
F1 Cu1 P2 107.71(10) . . ?
F1 Cu1 P3 107.94(9) . . ?
P2 Cu1 P3 144.35(8) . . ?
F1 Cu2 P5 107.97(9) . . ?
F1 Cu2 P4 108.57(10) . . ?
P5 Cu2 P4 143.46(8) . . ?
F1 Cu3 P6 107.31(10) . . ?
F1 Cu3 P1 107.73(9) . . ?
P6 Cu3 P1 144.95(8) . . ?
C10 P1 C11 104.2(3) . . ?
C10 P1 C15 99.1(3) . . ?
C11 P1 C15 111.2(3) . . ?
C10 P1 Cu3 117.5(2) . . ?
C11 P1 Cu3 108.2(2) . . ?
C15 P1 Cu3 116.0(2) . . ?
C10 P2 C25 104.4(3) . . ?
C10 P2 C21 98.6(3) . . ?
C25 P2 C21 110.8(3) . . ?
C10 P2 Cu1 118.2(2) . . ?
C25 P2 Cu1 107.4(2) . . ?
C21 P2 Cu1 116.7(2) . . ?
C30 P3 C35 103.8(3) . . ?
C30 P3 C31 98.4(3) . . ?
C35 P3 C31 111.5(3) . . ?
C30 P3 Cu1 118.39(19) . . ?
C35 P3 Cu1 106.7(2) . . ?
C31 P3 Cu1 117.28(19) . . ?
C30 P4 C45 104.7(3) . . ?
C30 P4 C41 98.2(3) . . ?
C45 P4 C41 111.2(3) . . ?
C30 P4 Cu2 118.0(2) . . ?
C45 P4 Cu2 105.4(2) . . ?
C41 P4 Cu2 118.6(2) . . ?
C50 P5 C55 103.6(3) . . ?
C50 P5 C51 98.7(3) . . ?
C55 P5 C51 111.4(3) . . ?
C50 P5 Cu2 118.7(2) . . ?
C55 P5 Cu2 106.5(2) . . ?
C51 P5 Cu2 117.1(2) . . ?
C50 P6 C61 104.3(3) . . ?
C50 P6 C65 98.0(3) . . ?
C61 P6 C65 111.4(3) . . ?
C50 P6 Cu3 117.7(2) . . ?
C61 P6 Cu3 107.6(2) . . ?
C65 P6 Cu3 116.9(2) . . ?
Cu1 F1 Cu2 120.33(14) . . ?
Cu1 F1 Cu3 119.55(14) . . ?
Cu2 F1 Cu3 120.13(13) . . ?
P1 C10 P2 124.3(3) . . ?
C12 C11 C13 109.7(6) . . ?
C12 C11 C14 109.8(6) . . ?
C13 C11 C14 108.7(5) . . ?
C12 C11 P1 115.8(5) . . ?
C13 C11 P1 103.7(4) . . ?
C14 C11 P1 108.9(5) . . ?
C17 C15 C16 109.6(6) . . ?
C17 C15 C18 107.8(6) . . ?
C16 C15 C18 110.2(6) . . ?
C17 C15 P1 114.2(5) . . ?
C16 C15 P1 106.1(4) . . ?
C18 C15 P1 108.9(5) . . ?
C22 C21 C24 109.1(6) . . ?
C22 C21 C23 109.4(6) . . ?
C24 C21 C23 108.2(6) . . ?
C22 C21 P2 106.5(4) . . ?
C24 C21 P2 115.1(5) . . ?
C23 C21 P2 108.4(5) . . ?
C26 C25 C28 109.7(6) . . ?
C26 C25 C27 109.2(6) . . ?
C28 C25 C27 107.4(6) . . ?
C26 C25 P2 116.3(5) . . ?
C28 C25 P2 109.5(5) . . ?
C27 C25 P2 104.2(4) . . ?
P3 C30 P4 124.9(3) . . ?
C33 C31 C32 108.8(5) . . ?
C33 C31 C34 109.1(5) . . ?
C32 C31 C34 107.3(5) . . ?
C33 C31 P3 106.5(4) . . ?
C32 C31 P3 114.5(4) . . ?
C34 C31 P3 110.5(4) . . ?
C36 C35 C38 109.9(5) . . ?
C36 C35 C37 109.4(5) . . ?
C38 C35 C37 108.0(5) . . ?
C36 C35 P3 116.4(4) . . ?
C38 C35 P3 104.1(4) . . ?
C37 C35 P3 108.7(4) . . ?
C44 C41 C42 107.8(6) . . ?
C44 C41 C43 108.9(6) . . ?
C42 C41 C43 107.9(5) . . ?
C44 C41 P4 106.6(4) . . ?
C42 C41 P4 115.6(5) . . ?
C43 C41 P4 109.9(5) . . ?
C47 C45 C48 108.1(5) . . ?
C47 C45 C46 108.6(5) . . ?
C48 C45 C46 108.2(6) . . ?
C47 C45 P4 110.0(5) . . ?
C48 C45 P4 105.9(4) . . ?
C46 C45 P4 115.8(5) . . ?
P5 C50 P6 125.1(3) . . ?
C54 C51 C52 110.5(6) . . ?
C54 C51 C53 108.4(6) . . ?
C52 C51 C53 106.9(6) . . ?
C54 C51 P5 106.2(4) . . ?
C52 C51 P5 111.0(5) . . ?
C53 C51 P5 113.8(5) . . ?
C57 C55 C56 109.9(5) . . ?
C57 C55 C58 108.0(5) . . ?
C56 C55 C58 109.7(5) . . ?
C57 C55 P5 108.8(4) . . ?
C56 C55 P5 115.4(5) . . ?
C58 C55 P5 104.7(4) . . ?
C62 C61 C64 109.7(6) . . ?
C62 C61 C63 109.9(6) . . ?
C64 C61 C63 108.3(6) . . ?
C62 C61 P6 109.4(5) . . ?
C64 C61 P6 115.3(5) . . ?
C63 C61 P6 104.1(4) . . ?
C66 C65 C68 108.4(6) . . ?
C66 C65 C67 108.3(6) . . ?
C68 C65 C67 108.1(6) . . ?
C66 C65 P6 116.6(5) . . ?
C68 C65 P6 106.0(4) . . ?
C67 C65 P6 109.1(5) . . ?
F74 P7 F73 93.2(9) . . ?
F74 P7 F75 166.1(9) . . ?
F73 P7 F75 98.3(8) . . ?
F74 P7 F76 87.6(8) . . ?
F73 P7 F76 179.2(9) . . ?
F75 P7 F76 81.0(7) . . ?
F74 P7 F71 91.3(6) . . ?
F73 P7 F71 93.3(5) . . ?
F75 P7 F71 95.8(6) . . ?
F76 P7 F71 86.4(5) . . ?
F74 P7 F72 89.2(6) . . ?
F73 P7 F72 88.1(5) . . ?
F75 P7 F72 83.4(5) . . ?
F76 P7 F72 92.2(5) . . ?
F71 P7 F72 178.5(5) . . ?
F85 P8 F84 90.6(7) . . ?
F85 P8 F86 91.4(7) . . ?
F84 P8 F86 178.0(7) . . ?
F85 P8 F81 179.7(7) . . ?
F84 P8 F81 89.7(7) . . ?
F86 P8 F81 88.3(6) . . ?
F85 P8 F83 88.6(5) . . ?
F84 P8 F83 86.8(6) . . ?
F86 P8 F83 93.3(6) . . ?
F81 P8 F83 91.4(5) . . ?
F85 P8 F82 92.4(5) . . ?
F84 P8 F82 93.1(6) . . ?
F86 P8 F82 86.7(6) . . ?
F81 P8 F82 87.5(5) . . ?
F83 P8 F82 179.0(5) . . ?
O100 C101 C100 120.7(9) . . ?
O100 C101 C102 121.9(8) . . ?
C100 C101 C102 117.3(9) . . ?
O110 C111 C112 122.6(11) . . ?
O110 C111 C110 122.0(10) . . ?
C112 C111 C110 115.4(10) . . ?
O120 C121 C120 119.3(16) . . ?
O120 C121 C122 123.1(15) . . ?
C120 C121 C122 116.5(14) . . ?
P2B Cu1B P3B 146.0(9) . . ?
P5B Cu2B P4B 147.1(10) . . ?
P6B Cu3B P1B 144.1(9) . . ?
C132 C131 C130 173(2) . . ?

loop_
_geom_bond_atom_site_label_1
_geom_bond_atom_site_label_2
_geom_bond_distance
_geom_bond_site_symmetry_2
_geom_bond_publ_flag
Cu1 F1 2.189(3) . ?
Cu1 P2 2.2852(19) . ?
Cu1 P3 2.2860(17) . ?
Cu2 F1 2.213(3) . ?
Cu2 P5 2.2772(17) . ?
Cu2 P4 2.280(2) . ?
Cu3 F1 2.251(3) . ?
Cu3 P6 2.282(2) . ?
Cu3 P1 2.2890(19) . ?
P1 C10 1.858(6) . ?
P1 C11 1.888(7) . ?
P1 C15 1.905(6) . ?
P2 C10 1.866(6) . ?
P2 C25 1.882(7) . ?
P2 C21 1.904(6) . ?
P3 C30 1.855(6) . ?
P3 C35 1.891(6) . ?
P3 C31 1.900(6) . ?
P4 C30 1.858(6) . ?
P4 C45 1.884(6) . ?
P4 C41 1.891(6) . ?
P5 C50 1.859(6) . ?
P5 C55 1.882(7) . ?
P5 C51 1.893(6) . ?
P6 C50 1.864(7) . ?
P6 C61 1.888(7) . ?
P6 C65 1.894(6) . ?
C11 C12 1.518(9) . ?
C11 C13 1.534(9) . ?
C11 C14 1.534(9) . ?
C15 C17 1.530(9) . ?
C15 C16 1.537(10) . ?
C15 C18 1.550(9) . ?
C21 C22 1.507(10) . ?
C21 C24 1.527(9) . ?
C21 C23 1.565(9) . ?
C25 C26 1.517(9) . ?
C25 C28 1.530(9) . ?
C25 C27 1.537(10) . ?
C31 C33 1.520(9) . ?
C31 C32 1.537(9) . ?
C31 C34 1.542(8) . ?
C35 C36 1.520(8) . ?
C35 C38 1.530(9) . ?
C35 C37 1.540(8) . ?
C41 C44 1.529(9) . ?
C41 C42 1.540(9) . ?
C41 C43 1.544(9) . ?
C45 C47 1.523(9) . ?
C45 C48 1.533(9) . ?
C45 C46 1.541(9) . ?
C51 C54 1.507(10) . ?
C51 C52 1.546(10) . ?
C51 C53 1.551(9) . ?
C55 C57 1.524(9) . ?
C55 C56 1.531(9) . ?
C55 C58 1.545(9) . ?
C61 C62 1.521(10) . ?
C61 C64 1.529(10) . ?
C61 C63 1.540(9) . ?
C65 C66 1.531(10) . ?
C65 C68 1.533(9) . ?
C65 C67 1.554(10) . ?
P7 F74 1.480(8) . ?
P7 F73 1.485(8) . ?
P7 F75 1.511(9) . ?
P7 F76 1.517(8) . ?
P7 F71 1.535(7) . ?
P7 F72 1.599(7) . ?
P8 F85 1.510(8) . ?
P8 F84 1.523(8) . ?
P8 F86 1.524(8) . ?
P8 F81 1.541(8) . ?
P8 F83 1.560(7) . ?
P8 F82 1.561(7) . ?
O100 C101 1.205(9) . ?
C100 C101 1.485(10) . ?
C101 C102 1.508(10) . ?
O110 C111 1.205(10) . ?
C110 C111 1.521(11) . ?
C111 C112 1.465(11) . ?
O120 C121 1.190(12) . ?
C120 C121 1.488(13) . ?
C121 C122 1.487(13) . ?
Cu1B P2B 2.268(12) . ?
Cu1B P3B 2.272(14) . ?
Cu2B P5B 2.265(14) . ?
Cu2B P4B 2.272(13) . ?
Cu3B P6B 2.24(2) . ?
Cu3B P1B 2.272(14) . ?
C130 C131 1.43(2) . ?
C131 C132 1.26(2) . ?
